data_8106443
loop_
_publ_author_name
'Ghorab, Mostafa M.'
'Alsaid, Mansour S.'
'Ghabbour, Hazem A.'

_publ_section_title
;
 Crystal Structure of 4-(2-chloroacetamido)pyridinium chloride
 monohydrate, C7H10Cl2N2O2
;
_journal_issue 1
_journal_name_full 'Zeitschrift f\"ur Kristallographie - New Crystal Structures'
_journal_page_first 91
_journal_page_last 92
_journal_paper_doi 10.1515/ncrs-2016-0164
_journal_volume 232
_journal_year 2017
_chemical_formula_sum 'C7 H10 Cl2 N2 O2'
_chemical_formula_weight 225.07
_space_group_IT_number 14
_space_group_name_Hall '-P 2ybc'
_space_group_name_H-M_alt 'P 1 21/c 1'
_symmetry_cell_setting monoclinic
_symmetry_Int_Tables_number 14
_symmetry_space_group_name_Hall '-P 2ybc'
_symmetry_space_group_name_H-M 'P 1 21/c 1'
_atom_sites_solution_hydrogens geom
_atom_sites_solution_primary direct
_atom_sites_solution_secondary difmap
_cell_angle_alpha 90.00
_cell_angle_beta 100.512(3)
_cell_angle_gamma 90.00
_cell_formula_units_Z 4
_cell_length_a 9.8798(3)
_cell_length_b 13.9285(5)
_cell_length_c 7.3161(3)
_cell_measurement_reflns_used 1925
_cell_measurement_temperature 296(2)
_cell_measurement_theta_max 66.39
_cell_measurement_theta_min 4.55
_cell_volume 989.88(6)
_computing_cell_refinement 'Bruker SMART'
_computing_data_collection 'Bruker SMART'
_computing_data_reduction 'Bruker SAINT'
_computing_molecular_graphics 'Bruker SHELXTL'
_computing_publication_material 'Bruker SHELXTL'
_computing_structure_refinement 'Bruker SHELXTL'
_computing_structure_solution 'Bruker SHELXTL'
_diffrn_ambient_temperature 296(2)
_diffrn_measured_fraction_theta_full 0.991
_diffrn_measured_fraction_theta_max 0.991
_diffrn_measurement_device_type 'CCD area detector'
_diffrn_measurement_method 'phi and omega scans'
_diffrn_radiation_monochromator graphite
_diffrn_radiation_source 'fine-focus micro tube'
_diffrn_radiation_type CuK\a
_diffrn_radiation_wavelength 1.54178
_diffrn_reflns_av_R_equivalents 0.0597
_diffrn_reflns_av_sigmaI/netI 0.0545
_diffrn_reflns_limit_h_max 11
_diffrn_reflns_limit_h_min -11
_diffrn_reflns_limit_k_max 12
_diffrn_reflns_limit_k_min -16
_diffrn_reflns_limit_l_max 8
_diffrn_reflns_limit_l_min -8
_diffrn_reflns_number 5770
_diffrn_reflns_theta_full 66.64
_diffrn_reflns_theta_max 66.64
_diffrn_reflns_theta_min 4.55
_diffrn_standards_decay_% .
_diffrn_standards_interval_count .
_diffrn_standards_interval_time .
_diffrn_standards_number 0
_exptl_absorpt_coefficient_mu 5.685
_exptl_absorpt_correction_T_max 0.851
_exptl_absorpt_correction_T_min 0.779
_exptl_absorpt_correction_type multi-scan
_exptl_absorpt_process_details SADABS_Bruker_2014
_exptl_crystal_colour colourless
_exptl_crystal_density_diffrn 1.510
_exptl_crystal_density_method 'not measured'
_exptl_crystal_description block
_exptl_crystal_F_000 464
_exptl_crystal_size_max 0.352
_exptl_crystal_size_mid 0.152
_exptl_crystal_size_min 0.112
_refine_diff_density_max 0.416
_refine_diff_density_min -0.465
_refine_diff_density_rms 0.096
_refine_ls_extinction_method none
_refine_ls_goodness_of_fit_ref 1.053
_refine_ls_hydrogen_treatment mixed
_refine_ls_matrix_type full
_refine_ls_number_parameters 134
_refine_ls_number_reflns 1742
_refine_ls_number_restraints 0
_refine_ls_restrained_S_all 1.053
_refine_ls_R_factor_all 0.0679
_refine_ls_R_factor_gt 0.0475
_refine_ls_shift/su_max 0.001
_refine_ls_shift/su_mean 0.000
_refine_ls_structure_factor_coef Fsqd
_refine_ls_weighting_details 'calc w=1/[\s^2^(Fo^2^)+(0.0509P)^2^+0.4883P] where P=(Fo^2^+2Fc^2^)/3'
_refine_ls_weighting_scheme calc
_refine_ls_wR_factor_gt 0.1079
_refine_ls_wR_factor_ref 0.1178
_reflns_number_gt 1328
_reflns_number_total 1742
_reflns_threshold_expression >2sigma(I)
_cod_data_source_file ncrs-2016-0164_suppl.cif
_cod_data_source_block b_a
_cod_original_sg_symbol_H-M 'P 21/c'
_cod_database_code 8106443

loop_
_symmetry_equiv_pos_as_xyz
'x, y, z'
'-x, y+1/2, -z+1/2'
'-x, -y, -z'
'x, -y-1/2, z-1/2'

loop_
_atom_site_label
_atom_site_type_symbol
_atom_site_fract_x
_atom_site_fract_y
_atom_site_fract_z
_atom_site_U_iso_or_equiv
_atom_site_adp_type
_atom_site_occupancy
_atom_site_symmetry_multiplicity
_atom_site_calc_flag
_atom_site_refinement_flags
_atom_site_disorder_assembly
_atom_site_disorder_group
Cl1 Cl 0.07709(9) 0.47068(7) 0.7864(2) 0.0791(4) Uani 1 1 d . . .
O1 O 0.3756(2) 0.47080(16) 0.7896(4) 0.0544(7) Uani 1 1 d . . .
N1 N 0.7764(3) 0.6779(2) 0.6477(4) 0.0382(6) Uani 1 1 d . . .
H1N1 H 0.852(4) 0.692(3) 0.613(5) 0.046(10) Uiso 1 1 d . . .
N2 N 0.3996(2) 0.63334(17) 0.7977(4) 0.0315(6) Uani 1 1 d . . .
H1N2 H 0.350(4) 0.687(3) 0.808(5) 0.048(10) Uiso 1 1 d . . .
C1 C 0.6980(3) 0.7526(2) 0.6801(4) 0.0373(7) Uani 1 1 d . . .
H1A H 0.7299 0.8162 0.6687 0.045 Uiso 1 1 calc R . .
C2 C 0.5733(3) 0.7376(2) 0.7290(4) 0.0343(7) Uani 1 1 d . . .
H2A H 0.5182 0.7907 0.7513 0.041 Uiso 1 1 calc R . .
C3 C 0.5265(3) 0.6444(2) 0.7463(4) 0.0303(6) Uani 1 1 d . . .
C4 C 0.6094(3) 0.5682(2) 0.7113(4) 0.0362(7) Uani 1 1 d . . .
H4A H 0.5803 0.5037 0.7213 0.043 Uiso 1 1 calc R . .
C5 C 0.7342(3) 0.5881(2) 0.6620(5) 0.0401(8) Uani 1 1 d . . .
H5A H 0.7914 0.5366 0.6377 0.048 Uiso 1 1 calc R . .
C6 C 0.3299(3) 0.5493(2) 0.8103(4) 0.0330(7) Uani 1 1 d . . .
C7 C 0.1890(3) 0.5662(2) 0.8574(5) 0.0429(8) Uani 1 1 d . . .
H7A H 0.1496 0.6259 0.7961 0.052 Uiso 1 1 calc R . .
H7B H 0.1981 0.5750 0.9934 0.052 Uiso 1 1 calc R . .
O1W O 1.0095(3) 0.7375(2) 0.5352(4) 0.0540(7) Uani 1 1 d . . .
H2OW H 1.065(5) 0.774(3) 0.610(6) 0.068(14) Uiso 1 1 d . . .
H1OW H 1.055(6) 0.708(4) 0.481(7) 0.10(2) Uiso 1 1 d . . .
Cl2 Cl 1.24267(8) 0.66507(5) 0.33061(11) 0.0405(3) Uani 1 1 d . . .

loop_
_atom_site_aniso_label
_atom_site_aniso_U_11
_atom_site_aniso_U_22
_atom_site_aniso_U_33
_atom_site_aniso_U_23
_atom_site_aniso_U_13
_atom_site_aniso_U_12
Cl1 0.0347(5) 0.0480(6) 0.1574(12) -0.0251(6) 0.0249(6) -0.0114(4)
O1 0.0403(13) 0.0225(12) 0.107(2) -0.0001(12) 0.0313(14) 0.0000(10)
N1 0.0256(13) 0.0400(16) 0.0499(16) 0.0024(12) 0.0091(12) -0.0024(11)
N2 0.0258(12) 0.0208(13) 0.0492(15) -0.0002(11) 0.0102(11) 0.0022(10)
C1 0.0351(15) 0.0305(17) 0.0467(18) 0.0004(14) 0.0083(14) -0.0055(13)
C2 0.0318(15) 0.0256(16) 0.0459(18) -0.0024(13) 0.0080(14) -0.0008(12)
C3 0.0253(13) 0.0292(16) 0.0354(15) -0.0012(12) 0.0025(12) 0.0004(12)
C4 0.0305(15) 0.0229(15) 0.0558(19) 0.0013(14) 0.0094(14) 0.0008(12)
C5 0.0302(15) 0.0348(18) 0.056(2) -0.0006(15) 0.0097(15) 0.0049(13)
C6 0.0308(15) 0.0255(17) 0.0431(17) -0.0028(13) 0.0081(13) -0.0003(12)
C7 0.0306(15) 0.0313(17) 0.070(2) -0.0049(16) 0.0161(16) -0.0029(13)
O1W 0.0390(14) 0.0633(18) 0.0641(18) -0.0134(14) 0.0210(14) -0.0143(13)
Cl2 0.0364(4) 0.0279(4) 0.0586(5) -0.0010(3) 0.0127(3) -0.0005(3)

loop_
_atom_type_symbol
_atom_type_description
_atom_type_scat_dispersion_real
_atom_type_scat_dispersion_imag
_atom_type_scat_source
C C 0.0181 0.0091 'International Tables Vol C Tables 4.2.6.8 and 6.1.1.4'
H H 0.0000 0.0000 'International Tables Vol C Tables 4.2.6.8 and 6.1.1.4'
N N 0.0311 0.0180 'International Tables Vol C Tables 4.2.6.8 and 6.1.1.4'
O O 0.0492 0.0322 'International Tables Vol C Tables 4.2.6.8 and 6.1.1.4'
Cl Cl 0.3639 0.7018 'International Tables Vol C Tables 4.2.6.8 and 6.1.1.4'

loop_
_geom_angle_atom_site_label_1
_geom_angle_atom_site_label_2
_geom_angle_atom_site_label_3
_geom_angle
_geom_angle_site_symmetry_1
_geom_angle_site_symmetry_3
C5 N1 C1 121.0(3) . .
C5 N1 H1N1 123(2) . .
C1 N1 H1N1 116(2) . .
C6 N2 C3 127.3(3) . .
C6 N2 H1N2 115(2) . .
C3 N2 H1N2 117(2) . .
N1 C1 C2 120.5(3) . .
N1 C1 H1A 119.8 . .
C2 C1 H1A 119.8 . .
C1 C2 C3 119.9(3) . .
C1 C2 H2A 120.1 . .
C3 C2 H2A 120.1 . .
N2 C3 C4 124.0(3) . .
N2 C3 C2 117.5(3) . .
C4 C3 C2 118.5(3) . .
C5 C4 C3 118.7(3) . .
C5 C4 H4A 120.6 . .
C3 C4 H4A 120.6 . .
N1 C5 C4 121.3(3) . .
N1 C5 H5A 119.3 . .
C4 C5 H5A 119.3 . .
O1 C6 N2 124.3(3) . .
O1 C6 C7 123.5(3) . .
N2 C6 C7 112.2(2) . .
C6 C7 Cl1 111.9(2) . .
C6 C7 H7A 109.2 . .
Cl1 C7 H7A 109.2 . .
C6 C7 H7B 109.2 . .
Cl1 C7 H7B 109.2 . .
H7A C7 H7B 107.9 . .
H2OW O1W H1OW 106(5) . .

loop_
_geom_bond_atom_site_label_1
_geom_bond_atom_site_label_2
_geom_bond_distance
_geom_bond_site_symmetry_2
Cl1 C7 1.748(3) .
O1 C6 1.204(4) .
N1 C5 1.329(4) .
N1 C1 1.343(4) .
N1 H1N1 0.86(4) .
N2 C6 1.369(4) .
N2 C3 1.381(4) .
N2 H1N2 0.90(4) .
C1 C2 1.361(4) .
C1 H1A 0.9500 .
C2 C3 1.392(4) .
C2 H2A 0.9500 .
C3 C4 1.392(4) .
C4 C5 1.375(4) .
C4 H4A 0.9500 .
C5 H5A 0.9500 .
C6 C7 1.512(4) .
C7 H7A 0.9900 .
C7 H7B 0.9900 .
O1W H2OW 0.86(5) .
O1W H1OW 0.76(6) .

loop_
_geom_torsion_atom_site_label_1
_geom_torsion_atom_site_label_2
_geom_torsion_atom_site_label_3
_geom_torsion_atom_site_label_4
_geom_torsion
_geom_torsion_site_symmetry_1
_geom_torsion_site_symmetry_2
_geom_torsion_site_symmetry_3
_geom_torsion_site_symmetry_4
C5 N1 C1 C2 0.2(5) . . . .
N1 C1 C2 C3 0.2(5) . . . .
C6 N2 C3 C4 -4.9(5) . . . .
C6 N2 C3 C2 175.1(3) . . . .
C1 C2 C3 N2 179.5(3) . . . .
C1 C2 C3 C4 -0.5(4) . . . .
N2 C3 C4 C5 -179.7(3) . . . .
C2 C3 C4 C5 0.3(5) . . . .
C1 N1 C5 C4 -0.4(5) . . . .
C3 C4 C5 N1 0.1(5) . . . .
C3 N2 C6 O1 5.4(5) . . . .
C3 N2 C6 C7 -175.8(3) . . . .
O1 C6 C7 Cl1 -24.5(4) . . . .
N2 C6 C7 Cl1 156.6(2) . . . .
